data_4121214
loop_
_publ_author_name
'Katie R. Meihaus'
'Jeffrey R. Long'

_publ_section_title
;
 Magnetic Blocking at 10 K and a Dipolar-Mediated Avalanche in Salts of
 the Bis(\h8-cyclooctatetraenide) Complex [Er(COT)2]-
;
_journal_name_full 'Journal of the American Chemical Society'
_journal_page_first 17952
_journal_page_last 17957
_journal_paper_doi 10.1021/ja4094814
_journal_volume 135
_journal_year 2013
_chemical_formula_sum 'C27 H42.25 K0.75 O6 Sm0.75'
_chemical_formula_weight 604.97
_chemical_name_common KM42
_chemical_name_systematic
;
 ?
;
_space_group_IT_number 2
_symmetry_cell_setting triclinic
_symmetry_space_group_name_Hall '-P 1'
_symmetry_space_group_name_H-M 'P -1'
_atom_sites_solution_hydrogens geom
_atom_sites_solution_primary direct
_atom_sites_solution_secondary difmap
_audit_creation_method SHELXL-97
_cell_angle_alpha 72.467(3)
_cell_angle_beta 67.322(2)
_cell_angle_gamma 78.121(3)
_cell_formula_units_Z 4
_cell_length_a 13.162(2)
_cell_length_b 15.616(3)
_cell_length_c 15.635(3)
_cell_measurement_reflns_used 9513
_cell_measurement_temperature 100(2)
_cell_measurement_theta_max 25.33
_cell_measurement_theta_min 2.58
_cell_volume 2812.6(9)
_computing_cell_refinement 'Bruker APEX2 v. 2009.1'
_computing_data_collection 'Bruker APEX2 v. 2009.1'
_computing_data_reduction 'Bruker APEX2 v. 2009.1'
_computing_molecular_graphics DIAMOND
_computing_publication_material WinGX
_computing_structure_refinement 'SHELXL-97 (Sheldrick, 2008)'
_computing_structure_solution 'SHELXS-97 (Sheldrick, 2008)'
_diffrn_ambient_temperature 100(2)
_diffrn_detector_area_resol_mean 8.366
_diffrn_measured_fraction_theta_full 0.988
_diffrn_measured_fraction_theta_max 0.984
_diffrn_measurement_device_type 'Bruker APEX-I CCD'
_diffrn_measurement_method '\f and \w scans'
_diffrn_radiation_monochromator graphite
_diffrn_radiation_source 'fine-focus sealed tube'
_diffrn_radiation_type MoK\a
_diffrn_radiation_wavelength 0.71073
_diffrn_reflns_av_R_equivalents 0.0337
_diffrn_reflns_av_sigmaI/netI 0.0376
_diffrn_reflns_limit_h_max 15
_diffrn_reflns_limit_h_min -15
_diffrn_reflns_limit_k_max 18
_diffrn_reflns_limit_k_min -18
_diffrn_reflns_limit_l_max 18
_diffrn_reflns_limit_l_min -18
_diffrn_reflns_number 33780
_diffrn_reflns_theta_full 25.00
_diffrn_reflns_theta_max 25.33
_diffrn_reflns_theta_min 1.37
_exptl_absorpt_coefficient_mu 1.724
_exptl_absorpt_correction_T_max 0.9343
_exptl_absorpt_correction_T_min 0.8465
_exptl_absorpt_correction_type multi-scan
_exptl_absorpt_process_details SADABS
_exptl_crystal_colour brown
_exptl_crystal_density_diffrn 1.429
_exptl_crystal_description block
_exptl_crystal_F_000 1252
_exptl_crystal_size_max 0.10
_exptl_crystal_size_mid 0.10
_exptl_crystal_size_min 0.04
_refine_diff_density_max 2.824
_refine_diff_density_min -1.197
_refine_diff_density_rms 0.148
_refine_ls_extinction_method none
_refine_ls_goodness_of_fit_ref 1.058
_refine_ls_hydrogen_treatment constr
_refine_ls_matrix_type full
_refine_ls_number_parameters 565
_refine_ls_number_reflns 10111
_refine_ls_number_restraints 0
_refine_ls_restrained_S_all 1.058
_refine_ls_R_factor_all 0.0632
_refine_ls_R_factor_gt 0.0513
_refine_ls_shift/su_max 0.003
_refine_ls_shift/su_mean 0.000
_refine_ls_structure_factor_coef Fsqd
_refine_ls_weighting_details 'calc w=1/[\s^2^(Fo^2^)+(0.0748P)^2^+12.6832P] where P=(Fo^2^+2Fc^2^)/3'
_refine_ls_weighting_scheme calc
_refine_ls_wR_factor_gt 0.1310
_refine_ls_wR_factor_ref 0.1433
_reflns_number_gt 8323
_reflns_number_total 10111
_reflns_threshold_expression >2sigma(I)
_cod_data_source_file ja4094814_si_006.cif
_cod_data_source_block shelxl
_cod_original_cell_volume 2812.7(8)
_cod_database_code 4121214

loop_
_symmetry_equiv_pos_as_xyz
'x, y, z'
'-x, -y, -z'

loop_
_atom_site_label
_atom_site_type_symbol
_atom_site_fract_x
_atom_site_fract_y
_atom_site_fract_z
_atom_site_U_iso_or_equiv
_atom_site_adp_type
_atom_site_occupancy
_atom_site_symmetry_multiplicity
_atom_site_calc_flag
_atom_site_refinement_flags
C1 C 0.0599(5) 0.8879(4) 0.8834(4) 0.0267(13) Uani 1 1 d .
H1 H 0.0207 0.8484 0.8746 0.032 Uiso 1 1 calc R
C2 C 0.1083(4) 0.8454(4) 0.9531(4) 0.0249(12) Uani 1 1 d .
H2 H 0.0934 0.7842 0.9810 0.030 Uiso 1 1 calc R
C3 C 0.1740(4) 0.8721(4) 0.9917(4) 0.0252(12) Uani 1 1 d .
H3 H 0.1938 0.8246 1.0390 0.030 Uiso 1 1 calc R
C4 C 0.2173(5) 0.9538(4) 0.9758(4) 0.0279(13) Uani 1 1 d .
H4 H 0.2597 0.9484 1.0148 0.034 Uiso 1 1 calc R
C5 C 0.2121(5) 1.0405(4) 0.9162(4) 0.0287(13) Uani 1 1 d .
H5 H 0.2512 1.0800 0.9251 0.034 Uiso 1 1 calc R
C6 C 0.1633(5) 1.0838(4) 0.8463(4) 0.0299(13) Uani 1 1 d .
H6 H 0.1777 1.1452 0.8189 0.036 Uiso 1 1 calc R
C7 C 0.0979(5) 1.0565(4) 0.8080(4) 0.0293(14) Uani 1 1 d .
H7 H 0.0777 1.1040 0.7609 0.035 Uiso 1 1 calc R
C8 C 0.0554(5) 0.9754(4) 0.8230(4) 0.0274(13) Uani 1 1 d .
H8 H 0.0140 0.9808 0.7832 0.033 Uiso 1 1 calc R
C9 C 0.4624(5) 0.5593(4) 0.2235(5) 0.0312(14) Uani 1 1 d .
H9 H 0.4500 0.4975 0.2427 0.037 Uiso 1 1 calc R
C10 C 0.5130(5) 0.5810(4) 0.2775(4) 0.0301(14) Uani 1 1 d .
H10 H 0.5293 0.5299 0.3234 0.036 Uiso 1 1 calc R
C11 C 0.5456(5) 0.6607(5) 0.2798(4) 0.0338(15) Uani 1 1 d .
H11 H 0.5777 0.6507 0.3274 0.041 Uiso 1 1 calc R
C12 C 0.5416(5) 0.7516(5) 0.2282(5) 0.0366(15) Uani 1 1 d .
H12 H 0.5708 0.7888 0.2495 0.044 Uiso 1 1 calc R
C13 C 0.5043(5) 0.7998(4) 0.1525(5) 0.0352(15) Uani 1 1 d .
H13 H 0.5155 0.8619 0.1340 0.042 Uiso 1 1 calc R
C14 C 0.4547(5) 0.7792(4) 0.0974(4) 0.0352(15) Uani 1 1 d .
H14 H 0.4397 0.8305 0.0510 0.042 Uiso 1 1 calc R
C15 C 0.4220(5) 0.6995(5) 0.0953(4) 0.0342(15) Uani 1 1 d .
H15 H 0.3900 0.7096 0.0477 0.041 Uiso 1 1 calc R
C16 C 0.4256(5) 0.6090(4) 0.1468(4) 0.0302(14) Uani 1 1 d .
H16 H 0.3964 0.5722 0.1251 0.036 Uiso 1 1 calc R
C17 C 0.1677(5) 0.6117(4) 0.4110(5) 0.0374(16) Uani 1 1 d .
H17 H 0.1568 0.5495 0.4300 0.045 Uiso 1 1 calc R
C18 C 0.2218(5) 0.6330(5) 0.4630(4) 0.0408(18) Uani 1 1 d .
H18 H 0.2391 0.5822 0.5088 0.049 Uiso 1 1 calc R
C19 C 0.2555(5) 0.7130(6) 0.4619(4) 0.0433(19) Uani 1 1 d .
H19 H 0.2896 0.7037 0.5080 0.052 Uiso 1 1 calc R
C20 C 0.2514(5) 0.8031(5) 0.4098(5) 0.0442(18) Uani 1 1 d .
H20 H 0.2821 0.8403 0.4299 0.053 Uiso 1 1 calc R
C21 C 0.2126(5) 0.8516(4) 0.3347(5) 0.0393(16) Uani 1 1 d .
H21 H 0.2251 0.9135 0.3147 0.047 Uiso 1 1 calc R
C22 C 0.1600(5) 0.8299(4) 0.2829(4) 0.0357(16) Uani 1 1 d .
H22 H 0.1450 0.8802 0.2355 0.043 Uiso 1 1 calc R
C23 C 0.1241(5) 0.7502(5) 0.2850(4) 0.0389(17) Uani 1 1 d .
H23 H 0.0899 0.7599 0.2389 0.047 Uiso 1 1 calc R
C24 C 0.1262(5) 0.6599(5) 0.3381(5) 0.0373(16) Uani 1 1 d .
H24 H 0.0917 0.6234 0.3206 0.045 Uiso 1 1 calc R
C25 C 0.1236(10) 0.0216(8) 0.5323(9) 0.087(3) Uiso 1 1 d .
H25A H 0.0572 0.0101 0.5907 0.104 Uiso 1 1 calc R
H25B H 0.1136 0.0004 0.4827 0.104 Uiso 1 1 calc R
C26 C 0.2189(9) -0.0270(8) 0.5527(8) 0.084(3) Uiso 1 1 d .
H26A H 0.2069 -0.0915 0.5821 0.101 Uiso 1 1 calc R
H26B H 0.2329 -0.0027 0.5983 0.101 Uiso 1 1 calc R
C27 C 0.4063(9) -0.0690(8) 0.4780(8) 0.086(3) Uiso 1 1 d .
H27A H 0.3932 -0.1335 0.5038 0.104 Uiso 1 1 calc R
H27B H 0.4247 -0.0498 0.5247 0.104 Uiso 1 1 calc R
C28 C 0.4964(9) -0.0576(7) 0.3888(7) 0.077(3) Uiso 1 1 d .
H28A H 0.4770 -0.0755 0.3419 0.092 Uiso 1 1 calc R
H28B H 0.5626 -0.0971 0.3977 0.092 Uiso 1 1 calc R
C29 C 0.6165(8) 0.0590(7) 0.2672(7) 0.072(3) Uiso 1 1 d .
H29A H 0.6077 0.0427 0.2141 0.086 Uiso 1 1 calc R
H29B H 0.6834 0.0230 0.2785 0.086 Uiso 1 1 calc R
C30 C 0.6306(8) 0.1532(6) 0.2406(7) 0.065(2) Uiso 1 1 d .
H30A H 0.6393 0.1703 0.2932 0.078 Uiso 1 1 calc R
H30B H 0.6975 0.1665 0.1831 0.078 Uiso 1 1 calc R
C31 C 0.5488(8) 0.2958(6) 0.1738(7) 0.064(2) Uiso 1 1 d .
H31A H 0.6110 0.3006 0.1121 0.076 Uiso 1 1 calc R
H31B H 0.5662 0.3251 0.2138 0.076 Uiso 1 1 calc R
C32 C 0.4461(7) 0.3413(6) 0.1570(7) 0.065(2) Uiso 1 1 d .
H32A H 0.4573 0.4041 0.1186 0.077 Uiso 1 1 calc R
H32B H 0.4255 0.3092 0.1212 0.077 Uiso 1 1 calc R
C33 C 0.2590(8) 0.3883(7) 0.2363(7) 0.078(3) Uiso 1 1 d .
H33A H 0.2399 0.3647 0.1930 0.094 Uiso 1 1 calc R
H33B H 0.2679 0.4533 0.2077 0.094 Uiso 1 1 calc R
C34 C 0.1705(9) 0.3763(7) 0.3295(8) 0.080(3) Uiso 1 1 d .
H34A H 0.1931 0.3926 0.3757 0.095 Uiso 1 1 calc R
H34B H 0.1028 0.4156 0.3241 0.095 Uiso 1 1 calc R
C35 C 0.0560(9) 0.2613(7) 0.4516(8) 0.079(3) Uiso 1 1 d .
H35A H 0.0699 0.2759 0.5033 0.095 Uiso 1 1 calc R
H35B H -0.0126 0.2977 0.4444 0.095 Uiso 1 1 calc R
C36 C 0.0426(9) 0.1668(7) 0.4764(8) 0.084(3) Uiso 1 1 d .
H36A H -0.0263 0.1533 0.5318 0.101 Uiso 1 1 calc R
H36B H 0.0374 0.1504 0.4219 0.101 Uiso 1 1 calc R
C37 C 0.4238(5) 0.3073(5) 0.4697(5) 0.0385(15) Uani 1 1 d .
H37A H 0.4658 0.3182 0.4001 0.046 Uiso 1 1 calc R
H37B H 0.4770 0.2876 0.5042 0.046 Uiso 1 1 calc R
C38 C 0.3528(6) 0.3921(5) 0.4936(5) 0.0407(16) Uani 1 1 d .
H38A H 0.3333 0.4314 0.4381 0.049 Uiso 1 1 calc R
H38B H 0.3911 0.4266 0.5138 0.049 Uiso 1 1 calc R
C39 C 0.2494(6) 0.3561(5) 0.5763(5) 0.0422(16) Uani 1 1 d .
H39A H 0.2425 0.3707 0.6358 0.051 Uiso 1 1 calc R
H39B H 0.1816 0.3820 0.5606 0.051 Uiso 1 1 calc R
C40 C 0.2688(6) 0.2541(5) 0.5868(5) 0.0429(17) Uani 1 1 d .
H40A H 0.2956 0.2233 0.6407 0.052 Uiso 1 1 calc R
H40B H 0.1993 0.2300 0.5988 0.052 Uiso 1 1 calc R
C41 C 0.2092(6) 0.1238(5) 0.2096(6) 0.0485(18) Uani 1 1 d .
H41A H 0.1665 0.1839 0.2096 0.058 Uiso 1 1 calc R
H41B H 0.1632 0.0777 0.2603 0.058 Uiso 1 1 calc R
C42 C 0.2443(7) 0.1035(6) 0.1126(7) 0.063(3) Uani 1 1 d .
H42A H 0.1874 0.0732 0.1092 0.076 Uiso 1 1 calc R
H42B H 0.2576 0.1594 0.0606 0.076 Uiso 1 1 calc R
C43 C 0.3480(5) 0.0429(5) 0.1061(5) 0.0393(16) Uani 1 1 d .
H43A H 0.3327 -0.0212 0.1319 0.047 Uiso 1 1 calc R
H43B H 0.3995 0.0515 0.0391 0.047 Uiso 1 1 calc R
C44 C 0.3939(6) 0.0703(7) 0.1651(6) 0.060(2) Uani 1 1 d .
H44A H 0.4220 0.0163 0.2057 0.072 Uiso 1 1 calc R
H44B H 0.4560 0.1072 0.1236 0.072 Uiso 1 1 calc R
C45 C 1.0687(5) 0.3345(4) 0.8613(4) 0.0324(14) Uani 1 1 d .
H45A H 1.0941 0.3824 0.8018 0.039 Uiso 1 1 calc R
H45B H 1.0536 0.2830 0.8449 0.039 Uiso 1 1 calc R
C46 C 0.8806(5) 0.3915(4) 0.8935(4) 0.0297(13) Uani 1 1 d .
H46A H 0.8644 0.3382 0.8810 0.036 Uiso 1 1 calc R
H46B H 0.8990 0.4393 0.8331 0.036 Uiso 1 1 calc R
C47 C 0.7821(5) 0.4248(4) 0.9685(4) 0.0288(13) Uani 1 1 d .
H47A H 0.7145 0.4303 0.9530 0.035 Uiso 1 1 calc R
H47B H 0.7721 0.3817 1.0316 0.035 Uiso 1 1 calc R
C48 C 0.7062(5) 0.5505(4) 1.0358(4) 0.0262(12) Uani 1 1 d .
H48A H 0.6867 0.5093 1.1006 0.031 Uiso 1 1 calc R
H48B H 0.6420 0.5615 1.0144 0.031 Uiso 1 1 calc R
C49 C 0.7343(5) 0.6378(4) 1.0379(4) 0.0273(12) Uani 1 1 d .
H49A H 0.7580 0.6776 0.9725 0.033 Uiso 1 1 calc R
H49B H 0.6687 0.6691 1.0787 0.033 Uiso 1 1 calc R
C50 C 0.8438(5) 0.6955(4) 1.0932(4) 0.0303(13) Uani 1 1 d .
H50A H 0.7757 0.7220 1.1363 0.036 Uiso 1 1 calc R
H50B H 0.8703 0.7417 1.0324 0.036 Uiso 1 1 calc R
C51 C 0.9717(6) 0.3245(4) 1.2109(5) 0.0429(16) Uani 1 1 d .
H51A H 1.0282 0.3146 1.2412 0.052 Uiso 1 1 calc R
H51B H 1.0059 0.3045 1.1507 0.052 Uiso 1 1 calc R
C52 C 0.8735(7) 0.2726(5) 1.2779(5) 0.052(2) Uani 1 1 d .
H52A H 0.8718 0.2201 1.2555 0.062 Uiso 1 1 calc R
H52B H 0.8753 0.2512 1.3437 0.062 Uiso 1 1 calc R
C53 C 0.7750(6) 0.3418(6) 1.2735(5) 0.061(3) Uani 1 1 d .
H53A H 0.7519 0.3425 1.2201 0.073 Uiso 1 1 calc R
H53B H 0.7115 0.3301 1.3342 0.073 Uiso 1 1 calc R
C54 C 0.8202(5) 0.4281(5) 1.2573(5) 0.0423(17) Uani 1 1 d .
H54A H 0.7765 0.4806 1.2293 0.051 Uiso 1 1 calc R
H54B H 0.8200 0.4360 1.3178 0.051 Uiso 1 1 calc R
O1 O 0.5217(5) 0.0370(4) 0.3518(4) 0.0547(15) Uani 1 1 d .
O2 O 0.5345(4) 0.2027(4) 0.2212(3) 0.0532(15) Uani 1 1 d .
O3 O 0.3598(5) 0.3414(3) 0.2473(4) 0.0530(14) Uani 1 1 d .
O4 O 0.1497(4) 0.2836(4) 0.3614(4) 0.0478(13) Uani 1 1 d .
O5 O 0.1346(5) 0.1168(5) 0.4994(3) 0.0627(17) Uani 1 1 d .
O6 O 0.3126(6) -0.0184(3) 0.4649(4) 0.0671(18) Uani 1 1 d .
O7 O 0.3501(4) 0.2406(3) 0.4988(3) 0.0348(10) Uani 1 1 d .
O8 O 0.3072(4) 0.1219(5) 0.2237(4) 0.075(2) Uani 1 1 d .
O9 O 0.9712(3) 0.3678(3) 0.9276(3) 0.0240(8) Uani 1 1 d .
O10 O 0.8213(3) 0.6180(3) 1.0754(3) 0.0271(9) Uani 1 1 d .
O11 O 0.8005(3) 0.5106(3) 0.9710(3) 0.0245(8) Uani 1 1 d .
O12 O 0.9303(3) 0.4179(3) 1.1921(3) 0.0346(10) Uani 1 1 d .
K1 K 1.0000 0.5000 1.0000 0.0191(3) Uani 1 2 d S
K2 K 0.33682(9) 0.16294(8) 0.36623(8) 0.0220(3) Uani 1 1 d .
Sm1 Sm 0.0000 1.0000 1.0000 0.01906(12) Uani 1 2 d S
Sm2 Sm 0.33511(2) 0.70529(2) 0.279685(19) 0.02313(11) Uani 1 1 d .

loop_
_atom_site_aniso_label
_atom_site_aniso_U_11
_atom_site_aniso_U_22
_atom_site_aniso_U_33
_atom_site_aniso_U_23
_atom_site_aniso_U_13
_atom_site_aniso_U_12
C1 0.021(3) 0.033(3) 0.030(3) -0.022(3) -0.004(2) 0.002(2)
C2 0.021(3) 0.018(3) 0.030(3) -0.011(2) 0.000(2) 0.001(2)
C3 0.019(3) 0.026(3) 0.022(3) -0.005(2) -0.004(2) 0.009(2)
C4 0.018(3) 0.037(4) 0.032(3) -0.020(3) -0.009(2) 0.008(2)
C5 0.022(3) 0.030(3) 0.034(3) -0.016(3) -0.003(2) -0.002(2)
C6 0.026(3) 0.020(3) 0.030(3) -0.007(2) 0.003(2) 0.002(2)
C7 0.024(3) 0.031(3) 0.022(3) -0.008(2) -0.004(2) 0.016(2)
C8 0.021(3) 0.043(4) 0.021(3) -0.018(3) -0.008(2) 0.009(3)
C9 0.020(3) 0.024(3) 0.044(4) -0.013(3) -0.005(3) 0.005(2)
C10 0.021(3) 0.036(4) 0.022(3) -0.005(2) -0.006(2) 0.013(2)
C11 0.020(3) 0.058(4) 0.027(3) -0.019(3) -0.010(2) 0.006(3)
C12 0.018(3) 0.053(4) 0.042(4) -0.033(3) -0.002(3) 0.001(3)
C13 0.031(3) 0.022(3) 0.042(4) -0.012(3) 0.001(3) 0.000(3)
C14 0.027(3) 0.036(4) 0.023(3) -0.002(3) 0.001(2) 0.014(3)
C15 0.022(3) 0.057(4) 0.025(3) -0.021(3) -0.009(2) 0.011(3)
C16 0.019(3) 0.042(4) 0.037(3) -0.026(3) -0.009(2) 0.006(3)
C17 0.027(3) 0.029(3) 0.039(4) -0.013(3) 0.006(3) 0.003(3)
C18 0.037(4) 0.047(4) 0.016(3) -0.001(3) -0.001(3) 0.017(3)
C19 0.028(3) 0.079(6) 0.024(3) -0.027(3) -0.011(3) 0.018(3)
C20 0.025(3) 0.068(5) 0.049(4) -0.045(4) -0.003(3) 0.002(3)
C21 0.029(3) 0.025(3) 0.046(4) -0.016(3) 0.009(3) 0.001(3)
C22 0.029(3) 0.034(4) 0.023(3) -0.001(3) -0.001(3) 0.017(3)
C23 0.021(3) 0.071(5) 0.025(3) -0.020(3) -0.010(3) 0.012(3)
C24 0.018(3) 0.056(5) 0.043(4) -0.029(3) -0.001(3) -0.008(3)
C37 0.034(3) 0.041(4) 0.040(4) -0.016(3) -0.011(3) 0.004(3)
C38 0.049(4) 0.036(4) 0.034(3) -0.005(3) -0.017(3) 0.001(3)
C39 0.040(4) 0.045(4) 0.036(4) -0.012(3) -0.010(3) 0.005(3)
C40 0.043(4) 0.044(4) 0.028(3) -0.004(3) -0.006(3) 0.004(3)
C41 0.033(4) 0.044(4) 0.075(5) -0.026(4) -0.024(4) 0.010(3)
C42 0.076(6) 0.053(5) 0.100(7) -0.048(5) -0.069(6) 0.030(4)
C43 0.029(3) 0.057(4) 0.030(3) -0.010(3) -0.008(3) -0.004(3)
C44 0.030(4) 0.110(7) 0.050(5) -0.040(5) -0.013(3) -0.001(4)
C45 0.033(3) 0.031(3) 0.034(3) -0.020(3) -0.007(3) 0.004(3)
C46 0.035(3) 0.026(3) 0.038(3) -0.012(3) -0.022(3) 0.002(3)
C47 0.026(3) 0.023(3) 0.042(3) -0.007(3) -0.018(3) -0.002(2)
C48 0.020(3) 0.027(3) 0.028(3) -0.006(2) -0.007(2) 0.002(2)
C49 0.021(3) 0.027(3) 0.033(3) -0.011(2) -0.010(2) 0.007(2)
C50 0.025(3) 0.025(3) 0.038(3) -0.013(3) -0.006(3) 0.003(2)
C51 0.049(4) 0.030(4) 0.037(4) -0.004(3) -0.006(3) -0.002(3)
C52 0.077(6) 0.038(4) 0.031(4) -0.012(3) 0.001(4) -0.021(4)
C53 0.049(5) 0.103(7) 0.030(4) 0.011(4) -0.015(3) -0.045(5)
C54 0.030(3) 0.054(4) 0.027(3) 0.000(3) -0.003(3) 0.002(3)
O1 0.067(3) 0.057(3) 0.056(3) -0.041(3) -0.042(3) 0.039(3)
O2 0.018(2) 0.110(5) 0.028(2) -0.007(3) -0.0042(19) -0.021(3)
O3 0.074(4) 0.036(3) 0.064(3) 0.015(2) -0.054(3) -0.022(3)
O4 0.031(2) 0.059(3) 0.067(3) -0.044(3) -0.021(2) 0.021(2)
O5 0.054(3) 0.107(5) 0.028(2) -0.011(3) 0.002(2) -0.052(3)
O6 0.138(6) 0.031(3) 0.060(3) 0.004(2) -0.065(4) -0.028(3)
O7 0.035(2) 0.040(3) 0.030(2) -0.0132(19) -0.0101(19) -0.002(2)
O8 0.038(3) 0.153(6) 0.062(4) -0.072(4) -0.024(3) 0.011(3)
O9 0.0192(19) 0.025(2) 0.029(2) -0.0120(17) -0.0088(16) 0.0030(16)
O10 0.0205(19) 0.027(2) 0.033(2) -0.0123(17) -0.0084(17) 0.0063(16)
O11 0.0181(19) 0.025(2) 0.028(2) -0.0078(16) -0.0055(16) -0.0007(15)
O12 0.031(2) 0.031(2) 0.030(2) -0.0043(18) -0.0010(18) -0.0034(18)
K1 0.0157(7) 0.0205(8) 0.0192(7) -0.0069(6) -0.0035(6) 0.0003(6)
K2 0.0173(6) 0.0229(6) 0.0205(6) -0.0064(5) -0.0015(5) 0.0003(5)
Sm1 0.0168(2) 0.0205(2) 0.0185(2) -0.00936(15) -0.00394(15) 0.00355(15)
Sm2 0.01760(16) 0.03023(19) 0.02006(16) -0.01071(12) -0.00504(12) 0.00457(12)

loop_
_atom_type_symbol
_atom_type_description
_atom_type_scat_dispersion_real
_atom_type_scat_dispersion_imag
_atom_type_scat_source
C C 0.0030 0.0020 'International Tables Vol C Tables 4.2.6.8 and 6.1.1.4'
H H 0.0000 0.0000 'International Tables Vol C Tables 4.2.6.8 and 6.1.1.4'
O O 0.0110 0.0060 'International Tables Vol C Tables 4.2.6.8 and 6.1.1.4'
K K 0.2010 0.2490 'International Tables Vol C Tables 4.2.6.8 and 6.1.1.4'
Sm Sm -0.1640 3.4420 'International Tables Vol C Tables 4.2.6.8 and 6.1.1.4'

loop_
_geom_angle_atom_site_label_1
_geom_angle_atom_site_label_2
_geom_angle_atom_site_label_3
_geom_angle
_geom_angle_site_symmetry_1
_geom_angle_site_symmetry_3
C2 C1 C8 135.4(6) . .
C2 C1 Sm1 74.9(3) . .
C8 C1 Sm1 75.2(3) . .
C2 C1 H1 112.3 . .
C8 C1 H1 112.3 . .
Sm1 C1 H1 132.9 . .
C1 C2 C3 135.0(6) . .
C1 C2 Sm1 75.0(3) . .
C3 C2 Sm1 75.2(3) . .
C1 C2 H2 112.5 . .
C3 C2 H2 112.5 . .
Sm1 C2 H2 132.1 . .
C2 C3 C4 134.5(5) . .
C2 C3 Sm1 74.5(3) . .
C4 C3 Sm1 75.0(3) . .
C2 C3 H3 112.8 . .
C4 C3 H3 112.8 . .
Sm1 C3 H3 132.9 . .
C5 C4 C3 135.0(5) . .
C5 C4 Sm1 75.0(3) . .
C3 C4 Sm1 74.6(3) . .
C5 C4 H4 112.5 . .
C3 C4 H4 112.5 . .
Sm1 C4 H4 133.3 . .
C4 C5 C6 135.9(6) . .
C4 C5 Sm1 75.1(3) . .
C6 C5 Sm1 75.5(3) . .
C4 C5 H5 112.0 . .
C6 C5 H5 112.0 . .
Sm1 C5 H5 132.6 . .
C5 C6 C7 134.3(6) . .
C5 C6 Sm1 74.4(3) . .
C7 C6 Sm1 74.6(3) . .
C5 C6 H6 112.9 . .
C7 C6 H6 112.9 . .
Sm1 C6 H6 133.4 . .
C8 C7 C6 135.1(5) . .
C8 C7 Sm1 74.7(3) . .
C6 C7 Sm1 75.3(3) . .
C8 C7 H7 112.5 . .
C6 C7 H7 112.5 . .
Sm1 C7 H7 132.7 . .
C7 C8 C1 134.9(5) . .
C7 C8 Sm1 75.2(3) . .
C1 C8 Sm1 74.4(3) . .
C7 C8 H8 112.5 . .
C1 C8 H8 112.5 . .
Sm1 C8 H8 133.2 . .
C10 C9 C16 134.4(6) . .
C10 C9 Sm2 75.6(3) . .
C16 C9 Sm2 74.5(3) . .
C10 C9 H9 112.8 . .
C16 C9 H9 112.8 . .
Sm2 C9 H9 131.8 . .
C9 C10 C11 135.2(6) . .
C9 C10 Sm2 74.3(3) . .
C11 C10 Sm2 75.0(3) . .
C9 C10 H10 112.4 . .
C11 C10 H10 112.4 . .
Sm2 C10 H10 134.0 . .
C12 C11 C10 135.1(6) . .
C12 C11 Sm2 74.7(3) . .
C10 C11 Sm2 74.9(3) . .
C12 C11 H11 112.5 . .
C10 C11 H11 112.5 . .
Sm2 C11 H11 133.4 . .
C13 C12 C11 134.6(6) . .
C13 C12 Sm2 74.5(4) . .
C11 C12 Sm2 75.2(4) . .
C13 C12 H12 112.7 . .
C11 C12 H12 112.7 . .
Sm2 C12 H12 132.6 . .
C14 C13 C12 135.9(6) . .
C14 C13 Sm2 74.8(4) . .
C12 C13 Sm2 75.4(4) . .
C14 C13 H13 112.1 . .
C12 C13 H13 112.1 . .
Sm2 C13 H13 133.2 . .
C13 C14 C15 134.4(6) . .
C13 C14 Sm2 75.1(4) . .
C15 C14 Sm2 74.5(3) . .
C13 C14 H14 112.8 . .
C15 C14 H14 112.8 . .
Sm2 C14 H14 132.6 . .
C16 C15 C14 135.2(6) . .
C16 C15 Sm2 75.2(3) . .
C14 C15 Sm2 75.1(3) . .
C16 C15 H15 112.4 . .
C14 C15 H15 112.4 . .
Sm2 C15 H15 132.4 . .
C15 C16 C9 135.2(6) . .
C15 C16 Sm2 74.6(3) . .
C9 C16 Sm2 75.0(3) . .
C15 C16 H16 112.4 . .
C9 C16 H16 112.4 . .
Sm2 C16 H16 133.4 . .
C24 C17 C18 135.5(7) . .
C24 C17 Sm2 76.0(4) . .
C18 C17 Sm2 74.3(4) . .
C24 C17 H17 112.2 . .
C18 C17 H17 112.2 . .
Sm2 C17 H17 132.7 . .
C19 C18 C17 133.8(6) . .
C19 C18 Sm2 74.2(4) . .
C17 C18 Sm2 75.3(4) . .
C19 C18 H18 113.1 . .
C17 C18 H18 113.1 . .
Sm2 C18 H18 132.2 . .
C20 C19 C18 135.9(6) . .
C20 C19 Sm2 75.2(4) . .
C18 C19 Sm2 75.4(3) . .
C20 C19 H19 112.0 . .
C18 C19 H19 112.0 . .
Sm2 C19 H19 132.6 . .
C19 C20 C21 135.1(7) . .
C19 C20 Sm2 74.4(4) . .
C21 C20 Sm2 74.9(4) . .
C19 C20 H20 112.5 . .
C21 C20 H20 112.5 . .
Sm2 C20 H20 133.9 . .
C22 C21 C20 134.8(6) . .
C22 C21 Sm2 75.4(3) . .
C20 C21 Sm2 74.6(4) . .
C22 C21 H21 112.6 . .
C20 C21 H21 112.6 . .
Sm2 C21 H21 132.4 . .
C21 C22 C23 134.3(6) . .
C21 C22 Sm2 74.4(3) . .
C23 C22 Sm2 75.2(3) . .
C21 C22 H22 112.8 . .
C23 C22 H22 112.8 . .
Sm2 C22 H22 132.5 . .
C22 C23 C24 136.1(6) . .
C22 C23 Sm2 74.6(3) . .
C24 C23 Sm2 75.7(3) . .
C22 C23 H23 112.0 . .
C24 C23 H23 112.0 . .
Sm2 C23 H23 133.3 . .
C17 C24 C23 134.3(6) . .
C17 C24 Sm2 74.0(4) . .
C23 C24 Sm2 74.2(4) . .
C17 C24 H24 112.8 . .
C23 C24 H24 112.8 . .
Sm2 C24 H24 135.0 . .
C26 C25 O5 110.6(10) . .
C26 C25 H25A 109.5 . .
O5 C25 H25A 109.5 . .
C26 C25 H25B 109.5 . .
O5 C25 H25B 109.5 . .
H25A C25 H25B 108.1 . .
C25 C26 O6 108.9(9) . .
C25 C26 H26A 109.9 . .
O6 C26 H26A 109.9 . .
C25 C26 H26B 109.9 . .
O6 C26 H26B 109.9 . .
H26A C26 H26B 108.3 . .
O6 C27 C28 109.7(9) . .
O6 C27 H27A 109.7 . .
C28 C27 H27A 109.7 . .
O6 C27 H27B 109.7 . .
C28 C27 H27B 109.7 . .
H27A C27 H27B 108.2 . .
C27 C28 O1 110.7(9) . .
C27 C28 H28A 109.5 . .
O1 C28 H28A 109.5 . .
C27 C28 H28B 109.5 . .
O1 C28 H28B 109.5 . .
H28A C28 H28B 108.1 . .
O1 C29 C30 111.5(8) . .
O1 C29 H29A 109.3 . .
C30 C29 H29A 109.3 . .
O1 C29 H29B 109.3 . .
C30 C29 H29B 109.3 . .
H29A C29 H29B 108.0 . .
O2 C30 C29 107.8(8) . .
O2 C30 H30A 110.1 . .
C29 C30 H30A 110.1 . .
O2 C30 H30B 110.1 . .
C29 C30 H30B 110.1 . .
H30A C30 H30B 108.5 . .
O2 C31 C32 109.1(7) . .
O2 C31 H31A 109.9 . .
C32 C31 H31A 109.9 . .
O2 C31 H31B 109.9 . .
C32 C31 H31B 109.9 . .
H31A C31 H31B 108.3 . .
O3 C32 C31 108.9(7) . .
O3 C32 H32A 109.9 . .
C31 C32 H32A 109.9 . .
O3 C32 H32B 109.9 . .
C31 C32 H32B 109.9 . .
H32A C32 H32B 108.3 . .
O3 C33 C34 109.6(9) . .
O3 C33 H33A 109.7 . .
C34 C33 H33A 109.7 . .
O3 C33 H33B 109.7 . .
C34 C33 H33B 109.7 . .
H33A C33 H33B 108.2 . .
O4 C34 C33 107.6(9) . .
O4 C34 H34A 110.2 . .
C33 C34 H34A 110.2 . .
O4 C34 H34B 110.2 . .
C33 C34 H34B 110.2 . .
H34A C34 H34B 108.5 . .
C36 C35 O4 109.7(9) . .
C36 C35 H35A 109.7 . .
O4 C35 H35A 109.7 . .
C36 C35 H35B 109.7 . .
O4 C35 H35B 109.7 . .
H35A C35 H35B 108.2 . .
O5 C36 C35 108.5(9) . .
O5 C36 K2 44.2(4) . .
C35 C36 K2 79.0(6) . .
O5 C36 H36A 110.0 . .
C35 C36 H36A 110.0 . .
K2 C36 H36A 153.1 . .
O5 C36 H36B 110.0 . .
C35 C36 H36B 110.0 . .
K2 C36 H36B 91.0 . .
H36A C36 H36B 108.4 . .
O7 C37 C38 106.3(5) . .
O7 C37 H37A 110.5 . .
C38 C37 H37A 110.5 . .
O7 C37 H37B 110.5 . .
C38 C37 H37B 110.5 . .
H37A C37 H37B 108.7 . .
C37 C38 C39 103.4(5) . .
C37 C38 H38A 111.1 . .
C39 C38 H38A 111.1 . .
C37 C38 H38B 111.1 . .
C39 C38 H38B 111.1 . .
H38A C38 H38B 109.0 . .
C40 C39 C38 104.1(5) . .
C40 C39 H39A 110.9 . .
C38 C39 H39A 110.9 . .
C40 C39 H39B 110.9 . .
C38 C39 H39B 110.9 . .
H39A C39 H39B 109.0 . .
O7 C40 C39 106.1(5) . .
O7 C40 H40A 110.5 . .
C39 C40 H40A 110.5 . .
O7 C40 H40B 110.5 . .
C39 C40 H40B 110.5 . .
H40A C40 H40B 108.7 . .
O8 C41 C42 104.9(6) . .
O8 C41 H41A 110.8 . .
C42 C41 H41A 110.8 . .
O8 C41 H41B 110.8 . .
C42 C41 H41B 110.8 . .
H41A C41 H41B 108.8 . .
C43 C42 C41 103.7(6) . .
C43 C42 H42A 111.0 . .
C41 C42 H42A 111.0 . .
C43 C42 H42B 111.0 . .
C41 C42 H42B 111.0 . .
H42A C42 H42B 109.0 . .
C44 C43 C42 103.6(6) . .
C44 C43 H43A 111.0 . .
C42 C43 H43A 111.0 . .
C44 C43 H43B 111.0 . .
C42 C43 H43B 111.0 . .
H43A C43 H43B 109.0 . .
O8 C44 C43 108.0(6) . .
O8 C44 H44A 110.1 . .
C43 C44 H44A 110.1 . .
O8 C44 H44B 110.1 . .
C43 C44 H44B 110.1 . .
H44A C44 H44B 108.4 . .
O9 C45 C50 108.0(5) . 2_767
O9 C45 H45A 110.1 . .
C50 C45 H45A 110.1 2_767 .
O9 C45 H45B 110.1 . .
C50 C45 H45B 110.1 2_767 .
H45A C45 H45B 108.4 . .
O9 C46 C47 108.1(5) . .
O9 C46 H46A 110.1 . .
C47 C46 H46A 110.1 . .
O9 C46 H46B 110.1 . .
C47 C46 H46B 110.1 . .
H46A C46 H46B 108.4 . .
O11 C47 C46 108.2(5) . .
O11 C47 K1 47.3(2) . .
C46 C47 K1 79.3(3) . .
O11 C47 H47A 110.1 . .
C46 C47 H47A 110.1 . .
K1 C47 H47A 157.0 . .
O11 C47 H47B 110.1 . .
C46 C47 H47B 110.1 . .
K1 C47 H47B 86.7 . .
H47A C47 H47B 108.4 . .
O11 C48 C49 108.3(5) . .
O11 C48 H48A 110.0 . .
C49 C48 H48A 110.0 . .
O11 C48 H48B 110.0 . .
C49 C48 H48B 110.0 . .
H48A C48 H48B 108.4 . .
O10 C49 C48 108.0(4) . .
O10 C49 H49A 110.1 . .
C48 C49 H49A 110.1 . .
O10 C49 H49B 110.1 . .
C48 C49 H49B 110.1 . .
H49A C49 H49B 108.4 . .
O10 C50 C45 107.8(5) . 2_767
O10 C50 H50A 110.1 . .
C45 C50 H50A 110.1 2_767 .
O10 C50 H50B 110.1 . .
C45 C50 H50B 110.1 2_767 .
H50A C50 H50B 108.5 . .
O12 C51 C52 106.7(6) . .
O12 C51 K1 45.9(3) . .
C52 C51 K1 130.4(5) . .
O12 C51 H51A 110.4 . .
C52 C51 H51A 110.4 . .
K1 C51 H51A 117.8 . .
O12 C51 H51B 110.4 . .
C52 C51 H51B 110.4 . .
K1 C51 H51B 65.2 . .
H51A C51 H51B 108.6 . .
C53 C52 C51 103.2(6) . .
C53 C52 H52A 111.1 . .
C51 C52 H52A 111.1 . .
C53 C52 H52B 111.1 . .
C51 C52 H52B 111.1 . .
H52A C52 H52B 109.1 . .
C54 C53 C52 102.1(6) . .
C54 C53 H53A 111.3 . .
C52 C53 H53A 111.3 . .
C54 C53 H53B 111.3 . .
C52 C53 H53B 111.3 . .
H53A C53 H53B 109.2 . .
O12 C54 C53 103.9(6) . .
O12 C54 H54A 111.0 . .
C53 C54 H54A 111.0 . .
O12 C54 H54B 111.0 . .
C53 C54 H54B 111.0 . .
H54A C54 H54B 109.0 . .
C29 O1 C28 118.1(6) . .
C29 O1 K2 115.9(5) . .
C28 O1 K2 114.4(5) . .
C30 O2 C31 112.9(6) . .
C30 O2 K2 114.9(5) . .
C31 O2 K2 117.8(5) . .
C33 O3 C32 111.9(6) . .
C33 O3 K2 113.5(5) . .
C32 O3 K2 110.9(5) . .
C34 O4 C35 114.6(7) . .
C34 O4 K2 113.8(5) . .
C35 O4 K2 111.1(5) . .
C36 O5 C25 112.0(7) . .
C36 O5 K2 114.9(6) . .
C25 O5 K2 115.1(6) . .
C27 O6 C26 112.2(7) . .
C27 O6 K2 115.6(6) . .
C26 O6 K2 111.6(6) . .
C37 O7 C40 105.1(5) . .
C37 O7 K2 120.5(3) . .
C40 O7 K2 129.9(4) . .
C41 O8 C44 109.7(5) . .
C41 O8 K2 128.6(4) . .
C44 O8 K2 119.8(4) . .
C45 O9 C46 112.2(4) . .
C45 O9 K1 115.0(3) . .
C46 O9 K1 113.3(3) . .
C49 O10 C50 112.4(4) . .
C49 O10 K1 116.9(3) . .
C50 O10 K1 117.9(3) . .
C47 O11 C48 111.8(4) . .
C47 O11 K1 110.8(3) . .
C48 O11 K1 114.8(3) . .
C54 O12 C51 108.7(5) . .
C54 O12 K1 125.1(4) . .
C51 O12 K1 112.1(3) . .
O12 K1 O12 180.000(1) 2_767 .
O12 K1 O10 77.27(12) 2_767 2_767
O12 K1 O10 102.73(12) . 2_767
O12 K1 O10 102.73(12) 2_767 .
O12 K1 O10 77.27(12) . .
O10 K1 O10 180.000(1) 2_767 .
O12 K1 O9 79.56(12) 2_767 .
O12 K1 O9 100.44(12) . .
O10 K1 O9 59.68(11) 2_767 .
O10 K1 O9 120.32(11) . .
O12 K1 O9 100.44(12) 2_767 2_767
O12 K1 O9 79.56(12) . 2_767
O10 K1 O9 120.32(11) 2_767 2_767
O10 K1 O9 59.68(11) . 2_767
O9 K1 O9 180.00(7) . 2_767
O12 K1 O11 97.91(12) 2_767 2_767
O12 K1 O11 82.09(12) . 2_767
O10 K1 O11 59.89(11) 2_767 2_767
O10 K1 O11 120.11(11) . 2_767
O9 K1 O11 118.45(11) . 2_767
O9 K1 O11 61.55(11) 2_767 2_767
O12 K1 O11 82.09(12) 2_767 .
O12 K1 O11 97.91(12) . .
O10 K1 O11 120.11(11) 2_767 .
O10 K1 O11 59.89(11) . .
O9 K1 O11 61.55(11) . .
O9 K1 O11 118.45(11) 2_767 .
O11 K1 O11 180.000(1) 2_767 .
O12 K1 C51 21.97(14) 2_767 2_767
O12 K1 C51 158.03(14) . 2_767
O10 K1 C51 98.20(14) 2_767 2_767
O10 K1 C51 81.80(14) . 2_767
O9 K1 C51 95.81(14) . 2_767
O9 K1 C51 84.19(14) 2_767 2_767
O11 K1 C51 103.05(15) 2_767 2_767
O11 K1 C51 76.95(15) . 2_767
O12 K1 C51 158.03(14) 2_767 .
O12 K1 C51 21.97(14) . .
O10 K1 C51 81.80(14) 2_767 .
O10 K1 C51 98.20(14) . .
O9 K1 C51 84.19(14) . .
O9 K1 C51 95.81(14) 2_767 .
O11 K1 C51 76.95(15) 2_767 .
O11 K1 C51 103.05(15) . .
C51 K1 C51 180.000(1) 2_767 .
O12 K1 C47 87.75(14) 2_767 .
O12 K1 C47 92.25(14) . .
O10 K1 C47 101.28(12) 2_767 .
O10 K1 C47 78.72(13) . .
O9 K1 C47 41.60(12) . .
O9 K1 C47 138.40(12) 2_767 .
O11 K1 C47 158.04(12) 2_767 .
O11 K1 C47 21.96(12) . .
C51 K1 C47 90.14(16) 2_767 .
C51 K1 C47 89.86(16) . .
O12 K1 C47 92.25(14) 2_767 2_767
O12 K1 C47 87.75(14) . 2_767
O10 K1 C47 78.72(13) 2_767 2_767
O10 K1 C47 101.28(12) . 2_767
O9 K1 C47 138.40(12) . 2_767
O9 K1 C47 41.60(12) 2_767 2_767
O11 K1 C47 21.96(12) 2_767 2_767
O11 K1 C47 158.04(12) . 2_767
C51 K1 C47 89.86(16) 2_767 2_767
C51 K1 C47 90.14(16) . 2_767
C47 K1 C47 180.00(16) . 2_767
O8 K2 O5 95.28(17) . .
O8 K2 O2 79.23(17) . .
O5 K2 O2 174.48(15) . .
O8 K2 O7 168.26(19) . .
O5 K2 O7 85.41(15) . .
O2 K2 O7 100.08(15) . .
O8 K2 O1 90.32(16) . .
O5 K2 O1 120.0(2) . .
O2 K2 O1 59.95(18) . .
O7 K2 O1 99.51(13) . .
O8 K2 O4 82.50(16) . .
O5 K2 O4 61.34(19) . .
O2 K2 O4 117.98(17) . .
O7 K2 O4 87.60(13) . .
O1 K2 O4 172.81(13) . .
O8 K2 O6 86.8(2) . .
O5 K2 O6 60.9(2) . .
O2 K2 O6 117.8(2) . .
O7 K2 O6 103.62(14) . .
O1 K2 O6 59.8(2) . .
O4 K2 O6 119.68(19) . .
O8 K2 O3 86.4(2) . .
O5 K2 O3 120.36(19) . .
O2 K2 O3 60.26(18) . .
O7 K2 O3 83.20(14) . .
O1 K2 O3 119.65(18) . .
O4 K2 O3 59.85(17) . .
O6 K2 O3 173.18(14) . .
O8 K2 C36 85.0(2) . .
O5 K2 C36 20.9(2) . .
O2 K2 C36 156.4(2) . .
O7 K2 C36 91.8(2) . .
O1 K2 C36 138.2(2) . .
O4 K2 C36 41.7(2) . .
O6 K2 C36 78.4(2) . .
O3 K2 C36 101.5(2) . .
C2 Sm1 C2 180.000(1) 2_577 .
C2 Sm1 C1 149.86(18) 2_577 .
C2 Sm1 C1 30.14(18) . .
C2 Sm1 C1 30.14(18) 2_577 2_577
C2 Sm1 C1 149.86(18) . 2_577
C1 Sm1 C1 180.000(1) . 2_577
C2 Sm1 C3 30.30(18) 2_577 2_577
C2 Sm1 C3 149.70(18) . 2_577
C1 Sm1 C3 122.48(17) . 2_577
C1 Sm1 C3 57.52(17) 2_577 2_577
C2 Sm1 C3 149.70(18) 2_577 .
C2 Sm1 C3 30.30(18) . .
C1 Sm1 C3 57.52(17) . .
C1 Sm1 C3 122.48(17) 2_577 .
C3 Sm1 C3 180.000(2) 2_577 .
C2 Sm1 C8 57.68(18) 2_577 2_577
C2 Sm1 C8 122.32(18) . 2_577
C1 Sm1 C8 149.64(18) . 2_577
C1 Sm1 C8 30.36(18) 2_577 2_577
C3 Sm1 C8 78.03(17) 2_577 2_577
C3 Sm1 C8 101.97(17) . 2_577
C2 Sm1 C8 122.32(18) 2_577 .
C2 Sm1 C8 57.68(18) . .
C1 Sm1 C8 30.36(18) . .
C1 Sm1 C8 149.64(18) 2_577 .
C3 Sm1 C8 101.97(17) 2_577 .
C3 Sm1 C8 78.03(17) . .
C8 Sm1 C8 180.000(1) 2_577 .
C2 Sm1 C5 77.99(17) 2_577 2_577
C2 Sm1 C5 102.01(17) . 2_577
C1 Sm1 C5 94.43(17) . 2_577
C1 Sm1 C5 85.57(17) 2_577 2_577
C3 Sm1 C5 57.59(18) 2_577 2_577
C3 Sm1 C5 122.41(18) . 2_577
C8 Sm1 C5 77.61(18) 2_577 2_577
C8 Sm1 C5 102.39(18) . 2_577
C2 Sm1 C5 102.01(17) 2_577 .
C2 Sm1 C5 77.99(17) . .
C1 Sm1 C5 85.57(17) . .
C1 Sm1 C5 94.42(17) 2_577 .
C3 Sm1 C5 122.41(18) 2_577 .
C3 Sm1 C5 57.59(18) . .
C8 Sm1 C5 102.39(18) 2_577 .
C8 Sm1 C5 77.61(18) . .
C5 Sm1 C5 180.000(2) 2_577 .
C2 Sm1 C4 122.20(18) 2_577 .
C2 Sm1 C4 57.80(18) . .
C1 Sm1 C4 77.88(17) . .
C1 Sm1 C4 102.12(17) 2_577 .
C3 Sm1 C4 149.56(18) 2_577 .
C3 Sm1 C4 30.44(18) . .
C8 Sm1 C4 94.39(17) 2_577 .
C8 Sm1 C4 85.61(17) . .
C5 Sm1 C4 150.02(19) 2_577 .
C5 Sm1 C4 29.98(19) . .
C2 Sm1 C4 57.80(18) 2_577 2_577
C2 Sm1 C4 122.20(18) . 2_577
C1 Sm1 C4 102.12(17) . 2_577
C1 Sm1 C4 77.88(17) 2_577 2_577
C3 Sm1 C4 30.44(18) 2_577 2_577
C3 Sm1 C4 149.56(18) . 2_577
C8 Sm1 C4 85.61(17) 2_577 2_577
C8 Sm1 C4 94.39(17) . 2_577
C5 Sm1 C4 29.98(19) 2_577 2_577
C5 Sm1 C4 150.02(19) . 2_577
C4 Sm1 C4 180.0(3) . 2_577
C19 Sm2 C20 30.4(2) . .
C19 Sm2 C21 58.1(2) . .
C20 Sm2 C21 30.5(2) . .
C19 Sm2 C18 30.5(2) . .
C20 Sm2 C18 58.1(2) . .
C21 Sm2 C18 79.0(2) . .
C19 Sm2 C15 178.0(2) . .
C20 Sm2 C15 149.0(2) . .
C21 Sm2 C15 122.0(2) . .
C18 Sm2 C15 151.0(2) . .
C19 Sm2 C22 78.43(19) . .
C20 Sm2 C22 57.8(2) . .
C21 Sm2 C22 30.2(2) . .
C18 Sm2 C22 86.73(18) . .
C15 Sm2 C22 102.51(18) . .
C19 Sm2 C17 57.8(2) . .
C20 Sm2 C17 78.3(2) . .
C21 Sm2 C17 86.36(19) . .
C18 Sm2 C17 30.4(2) . .
C15 Sm2 C17 124.1(2) . .
C22 Sm2 C17 78.32(19) . .
C19 Sm2 C16 150.2(2) . .
C20 Sm2 C16 178.18(19) . .
C21 Sm2 C16 149.8(2) . .
C18 Sm2 C16 123.1(2) . .
C15 Sm2 C16 30.2(2) . .
C22 Sm2 C16 123.16(19) . .
C17 Sm2 C16 103.4(2) . .
C19 Sm2 C14 148.0(2) . .
C20 Sm2 C14 120.9(2) . .
C21 Sm2 C14 100.93(19) . .
C18 Sm2 C14 177.9(2) . .
C15 Sm2 C14 30.5(2) . .
C22 Sm2 C14 94.23(18) . .
C17 Sm2 C14 151.7(2) . .
C16 Sm2 C14 57.8(2) . .
C19 Sm2 C13 120.5(2) . .
C20 Sm2 C13 100.4(2) . .
C21 Sm2 C13 93.06(19) . .
C18 Sm2 C13 147.8(2) . .
C15 Sm2 C13 57.6(2) . .
C22 Sm2 C13 101.98(19) . .
C17 Sm2 C13 178.2(2) . .
C16 Sm2 C13 77.92(19) . .
C14 Sm2 C13 30.1(2) . .
C19 Sm2 C23 85.74(19) . .
C20 Sm2 C23 77.8(2) . .
C21 Sm2 C23 57.4(2) . .
C18 Sm2 C23 78.2(2) . .
C15 Sm2 C23 95.97(18) . .
C22 Sm2 C23 30.3(2) . .
C17 Sm2 C23 57.4(2) . .
C16 Sm2 C23 103.70(18) . .
C14 Sm2 C23 103.59(19) . .
C13 Sm2 C23 123.6(2) . .
C19 Sm2 C9 121.9(2) . .
C20 Sm2 C9 149.2(2) . .
C21 Sm2 C9 178.84(19) . .
C18 Sm2 C9 101.6(2) . .
C15 Sm2 C9 57.9(2) . .
C22 Sm2 C9 150.7(2) . .
C17 Sm2 C9 94.62(19) . .
C16 Sm2 C9 30.48(19) . .
C14 Sm2 C9 78.49(19) . .
C13 Sm2 C9 85.95(18) . .
C23 Sm2 C9 123.6(2) . .

loop_
_geom_bond_atom_site_label_1
_geom_bond_atom_site_label_2
_geom_bond_distance
_geom_bond_site_symmetry_2
C1 C2 1.400(8) .
C1 C8 1.413(9) .
C1 Sm1 2.693(5) .
C1 H1 0.9500 .
C2 C3 1.409(8) .
C2 Sm1 2.691(5) .
C2 H2 0.9500 .
C3 C4 1.420(9) .
C3 Sm1 2.701(5) .
C3 H3 0.9500 .
C4 C5 1.399(9) .
C4 Sm1 2.706(5) .
C4 H4 0.9500 .
C5 C6 1.407(9) .
C5 Sm1 2.705(6) .
C5 H5 0.9500 .
C6 C7 1.410(9) .
C6 Sm1 2.718(6) .
C6 H6 0.9500 .
C7 C8 1.408(9) .
C7 Sm1 2.710(6) .
C7 H7 0.9500 .
C8 Sm1 2.703(5) .
C8 H8 0.9500 .
C9 C10 1.405(9) .
C9 C16 1.416(9) .
C9 Sm2 2.697(6) .
C9 H9 0.9500 .
C10 C11 1.411(9) .
C10 Sm2 2.713(5) .
C10 H10 0.9500 .
C11 C12 1.406(10) .
C11 Sm2 2.714(6) .
C11 H11 0.9500 .
C12 C13 1.403(9) .
C12 Sm2 2.707(6) .
C12 H12 0.9500 .
C13 C14 1.398(10) .
C13 Sm2 2.695(6) .
C13 H13 0.9500 .
C14 C15 1.412(10) .
C14 Sm2 2.690(6) .
C14 H14 0.9500 .
C15 C16 1.401(9) .
C15 Sm2 2.683(6) .
C15 H15 0.9500 .
C16 Sm2 2.690(6) .
C16 H16 0.9500 .
C17 C24 1.399(10) .
C17 C18 1.408(10) .
C17 Sm2 2.690(6) .
C17 H17 0.9500 .
C18 C19 1.403(11) .
C18 Sm2 2.677(6) .
C18 H18 0.9500 .
C19 C20 1.398(11) .
C19 Sm2 2.661(6) .
C19 H19 0.9500 .
C20 C21 1.408(10) .
C20 Sm2 2.671(6) .
C20 H20 0.9500 .
C21 C22 1.396(10) .
C21 Sm2 2.676(6) .
C21 H21 0.9500 .
C22 C23 1.405(10) .
C22 Sm2 2.688(6) .
C22 H22 0.9500 .
C23 C24 1.406(10) .
C23 Sm2 2.696(6) .
C23 H23 0.9500 .
C24 Sm2 2.715(6) .
C24 H24 0.9500 .
C25 C26 1.422(15) .
C25 O5 1.438(12) .
C25 H25A 0.9900 .
C25 H25B 0.9900 .
C26 O6 1.440(12) .
C26 H26A 0.9900 .
C26 H26B 0.9900 .
C27 O6 1.373(12) .
C27 C28 1.429(14) .
C27 H27A 0.9900 .
C27 H27B 0.9900 .
C28 O1 1.471(11) .
C28 H28A 0.9900 .
C28 H28B 0.9900 .
C29 O1 1.433(11) .
C29 C30 1.434(13) .
C29 H29A 0.9900 .
C29 H29B 0.9900 .
C30 O2 1.429(10) .
C30 H30A 0.9900 .
C30 H30B 0.9900 .
C31 O2 1.433(10) .
C31 C32 1.471(12) .
C31 H31A 0.9900 .
C31 H31B 0.9900 .
C32 O3 1.431(10) .
C32 H32A 0.9900 .
C32 H32B 0.9900 .
C33 O3 1.423(11) .
C33 C34 1.460(14) .
C33 H33A 0.9900 .
C33 H33B 0.9900 .
C34 O4 1.430(12) .
C34 H34A 0.9900 .
C34 H34B 0.9900 .
C35 C36 1.438(14) .
C35 O4 1.473(11) .
C35 H35A 0.9900 .
C35 H35B 0.9900 .
C36 O5 1.409(12) .
C36 K2 3.577(11) .
C36 H36A 0.9900 .
C36 H36B 0.9900 .
C37 O7 1.422(8) .
C37 C38 1.513(9) .
C37 H37A 0.9900 .
C37 H37B 0.9900 .
C38 C39 1.536(9) .
C38 H38A 0.9900 .
C38 H38B 0.9900 .
C39 C40 1.528(10) .
C39 H39A 0.9900 .
C39 H39B 0.9900 .
C40 O7 1.425(7) .
C40 H40A 0.9900 .
C40 H40B 0.9900 .
C41 O8 1.383(8) .
C41 C42 1.517(11) .
C41 H41A 0.9900 .
C41 H41B 0.9900 .
C42 C43 1.479(9) .
C42 H42A 0.9900 .
C42 H42B 0.9900 .
C43 C44 1.474(10) .
C43 H43A 0.9900 .
C43 H43B 0.9900 .
C44 O8 1.432(9) .
C44 H44A 0.9900 .
C44 H44B 0.9900 .
C45 O9 1.420(7) .
C45 C50 1.504(8) 2_767
C45 H45A 0.9900 .
C45 H45B 0.9900 .
C46 O9 1.426(6) .
C46 C47 1.497(8) .
C46 H46A 0.9900 .
C46 H46B 0.9900 .
C47 O11 1.424(7) .
C47 K1 3.560(6) .
C47 H47A 0.9900 .
C47 H47B 0.9900 .
C48 O11 1.431(6) .
C48 C49 1.498(8) .
C48 H48A 0.9900 .
C48 H48B 0.9900 .
C49 O10 1.419(7) .
C49 H49A 0.9900 .
C49 H49B 0.9900 .
C50 O10 1.429(7) .
C50 C45 1.504(8) 2_767
C50 H50A 0.9900 .
C50 H50B 0.9900 .
C51 O12 1.431(8) .
C51 C52 1.517(10) .
C51 K1 3.543(7) .
C51 H51A 0.9900 .
C51 H51B 0.9900 .
C52 C53 1.516(12) .
C52 H52A 0.9900 .
C52 H52B 0.9900 .
C53 C54 1.498(11) .
C53 H53A 0.9900 .
C53 H53B 0.9900 .
C54 O12 1.423(7) .
C54 H54A 0.9900 .
C54 H54B 0.9900 .
O1 K2 2.777(5) .
O2 K2 2.750(4) .
O3 K2 2.848(5) .
O4 K2 2.787(4) .
O5 K2 2.747(5) .
O6 K2 2.803(5) .
O7 K2 2.771(4) .
O8 K2 2.676(5) .
O9 K1 2.784(4) .
O10 K1 2.776(4) .
O11 K1 2.797(4) .
O12 K1 2.747(4) .
K1 O12 2.747(4) 2_767
K1 O10 2.776(4) 2_767
K1 O9 2.784(4) 2_767
K1 O11 2.797(4) 2_767
K1 C51 3.543(7) 2_767
K1 C47 3.560(6) 2_767
Sm1 C2 2.691(5) 2_577
Sm1 C1 2.693(5) 2_577
Sm1 C3 2.701(5) 2_577
Sm1 C8 2.703(5) 2_577
Sm1 C5 2.705(6) 2_577
Sm1 C4 2.706(5) 2_577
